data_2214217
loop_
_publ_author_name
'Chu-Yi Yu'
'Xue-Ning Yuan'
'Zhi-Tang Huang'

_publ_section_title
;
 3-Benzoyl-4-methyl-4,5,6,7-tetrahydro-1,2,3-triazolo[1,5-<i>a</i>]pyrimidine
;
_journal_coeditor_code HB2429
_journal_issue 7
_journal_name_full 'Acta Crystallographica Section E'
_journal_page_first o3078
_journal_page_last o3078
_journal_paper_doi 10.1107/S1600536807025998
_journal_volume 63
_journal_year 2007
_chemical_formula_iupac 'C13 H14 N4 O'
_chemical_formula_moiety 'C13 H14 N4 O'
_chemical_formula_sum 'C13 H14 N4 O'
_chemical_formula_weight 242.28
_chemical_melting_point .376E-305
_chemical_name_systematic
;
3-Benzoyl-4-methyl-5,6,7-tetrahydro-1,2,3-triazolo[1,5-a]pyrimidine
;
_space_group_IT_number 61
_symmetry_cell_setting orthorhombic
_symmetry_space_group_name_Hall '-P 2ac 2ab'
_symmetry_space_group_name_H-M 'P b c a'
_atom_sites_solution_hydrogens geom
_atom_sites_solution_primary direct
_atom_sites_solution_secondary difmap
_audit_creation_method SHELXL97
_cell_angle_alpha 90.00
_cell_angle_beta 90.00
_cell_angle_gamma 90.00
_cell_formula_units_Z 8
_cell_length_a 14.644(5)
_cell_length_b 7.597(3)
_cell_length_c 22.711(8)
_cell_measurement_reflns_used 2603
_cell_measurement_temperature 294(2)
_cell_measurement_theta_max 21.78
_cell_measurement_theta_min 2.78
_cell_volume 2526.6(16)
_computing_cell_refinement 'SAINT (Bruker, 1997)'
_computing_data_collection 'SMART (Bruker, 1997)'
_computing_data_reduction SAINT
_computing_molecular_graphics 'SHELXTL (Bruker, 1997)'
_computing_publication_material SHELXTL
_computing_structure_refinement 'SHELXL97 (Sheldrick, 1997)'
_computing_structure_solution 'SHELXS97 (Sheldrick, 1997)'
_diffrn_ambient_temperature 294(2)
_diffrn_measured_fraction_theta_full 0.991
_diffrn_measured_fraction_theta_max 0.991
_diffrn_measurement_device_type 'Bruker SMART CCD'
_diffrn_measurement_method \w
_diffrn_radiation_monochromator graphite
_diffrn_radiation_source 'fine-focus sealed tube'
_diffrn_radiation_type MoK\a
_diffrn_radiation_wavelength 0.71073
_diffrn_reflns_av_R_equivalents 0.0566
_diffrn_reflns_av_sigmaI/netI 0.0427
_diffrn_reflns_limit_h_max 18
_diffrn_reflns_limit_h_min -17
_diffrn_reflns_limit_k_max 9
_diffrn_reflns_limit_k_min -8
_diffrn_reflns_limit_l_max 13
_diffrn_reflns_limit_l_min -28
_diffrn_reflns_number 13257
_diffrn_reflns_theta_full 26.42
_diffrn_reflns_theta_max 26.42
_diffrn_reflns_theta_min 1.79
_exptl_absorpt_coefficient_mu 0.085
_exptl_absorpt_correction_T_max 0.992
_exptl_absorpt_correction_T_min 0.982
_exptl_absorpt_correction_type multi-scan
_exptl_absorpt_process_details '(SADABS; Bruker, 1997)'
_exptl_crystal_colour 'very pale green'
_exptl_crystal_density_diffrn 1.274
_exptl_crystal_density_method 'not measured'
_exptl_crystal_description prism
_exptl_crystal_F_000 1024
_exptl_crystal_size_max 0.22
_exptl_crystal_size_mid 0.20
_exptl_crystal_size_min 0.10
_refine_diff_density_max 0.151
_refine_diff_density_min -0.173
_refine_ls_extinction_coef 0.0109(11)
_refine_ls_extinction_expression Fc^*^=kFc[1+0.001xFc^2^\l^3^/sin(2\q)]^-1/4^
_refine_ls_extinction_method 'SHELXL97 (Sheldrick, 1997)'
_refine_ls_goodness_of_fit_ref 1.013
_refine_ls_hydrogen_treatment constr
_refine_ls_matrix_type full
_refine_ls_number_parameters 165
_refine_ls_number_reflns 2576
_refine_ls_number_restraints 0
_refine_ls_restrained_S_all 1.013
_refine_ls_R_factor_all 0.0826
_refine_ls_R_factor_gt 0.0407
_refine_ls_shift/su_max 0.004
_refine_ls_shift/su_mean 0.001
_refine_ls_structure_factor_coef Fsqd
_refine_ls_weighting_details 'calc w = 1/[\s^2^(Fo^2^)+(0.0529P)^2^+0.2472P] where P=(Fo^2^+2Fc^2^)/3'
_refine_ls_weighting_scheme calc
_refine_ls_wR_factor_gt 0.0963
_refine_ls_wR_factor_ref 0.1155
_reflns_number_gt 1602
_reflns_number_total 2576
_reflns_threshold_expression I>2\s(I)
_cod_data_source_file hb2429.cif
_cod_data_source_block I
_cod_original_cell_volume 2526.7(16)
_cod_database_code 2214217
_cod_database_fobs_code 2214217

loop_
_symmetry_equiv_pos_as_xyz
'x, y, z'
'-x+1/2, -y, z+1/2'
'-x, y+1/2, -z+1/2'
'x+1/2, -y+1/2, -z'
'-x, -y, -z'
'x-1/2, y, -z-1/2'
'x, -y-1/2, z-1/2'
'-x-1/2, y-1/2, z'

loop_
_atom_site_type_symbol
_atom_site_label
_atom_site_fract_x
_atom_site_fract_y
_atom_site_fract_z
_atom_site_U_iso_or_equiv
_atom_site_adp_type
_atom_site_calc_flag
_atom_site_refinement_flags
_atom_site_occupancy
O O1 0.38429(8) 0.38641(18) 0.35194(6) 0.0657(4) Uani d . 1
N N1 0.33793(9) 0.18589(19) 0.47987(6) 0.0504(4) Uani d . 1
N N2 0.48321(9) 0.23988(18) 0.52259(6) 0.0445(4) Uani d . 1
N N3 0.56950(10) 0.2989(2) 0.50826(7) 0.0521(4) Uani d . 1
N N4 0.56915(9) 0.33018(19) 0.45181(6) 0.0484(4) Uani d . 1
C C1 0.29124(12) 0.1074(3) 0.42903(9) 0.0663(6) Uani d . 1
H H1A 0.2966 0.1845 0.3957 0.099 Uiso calc R 1
H H1B 0.2279 0.0903 0.4383 0.099 Uiso calc R 1
H H1C 0.3187 -0.0041 0.4199 0.099 Uiso calc R 1
C C2 0.30857(12) 0.1198(3) 0.53793(9) 0.0605(6) Uani d . 1
H H2A 0.3229 -0.0045 0.5408 0.073 Uiso calc R 1
H H2B 0.2429 0.1327 0.5415 0.073 Uiso calc R 1
C C3 0.35475(14) 0.2177(3) 0.58799(8) 0.0635(6) Uani d . 1
H H3A 0.3341 0.1704 0.6254 0.076 Uiso calc R 1
H H3B 0.3381 0.3412 0.5865 0.076 Uiso calc R 1
C C4 0.45787(13) 0.1995(2) 0.58340(8) 0.0559(5) Uani d . 1
H H4A 0.4877 0.2805 0.6102 0.067 Uiso calc R 1
H H4B 0.4764 0.0806 0.5934 0.067 Uiso calc R 1
C C5 0.42705(11) 0.2381(2) 0.47487(7) 0.0396(4) Uani d . 1
C C6 0.48354(11) 0.2968(2) 0.42818(7) 0.0402(4) Uani d . 1
C C7 0.46293(11) 0.3477(2) 0.36725(7) 0.0447(4) Uani d . 1
C C8 0.53960(11) 0.3549(2) 0.32287(7) 0.0437(4) Uani d . 1
C C9 0.61735(12) 0.2493(2) 0.32667(8) 0.0519(5) Uani d . 1
H H9 0.6254 0.1766 0.3592 0.062 Uiso calc R 1
C C10 0.68318(13) 0.2516(3) 0.28232(8) 0.0629(6) Uani d . 1
H H10 0.7344 0.1798 0.2852 0.075 Uiso calc R 1
C C11 0.67223(15) 0.3606(3) 0.23396(9) 0.0721(6) Uani d . 1
H H11 0.7162 0.3629 0.2044 0.087 Uiso calc R 1
C C12 0.59586(17) 0.4655(3) 0.23000(9) 0.0830(7) Uani d . 1
H H12 0.5886 0.5393 0.1977 0.100 Uiso calc R 1
C C13 0.52960(14) 0.4623(3) 0.27367(8) 0.0667(6) Uani d . 1
H H13 0.4780 0.5327 0.2700 0.080 Uiso calc R 1

loop_
_atom_site_aniso_label
_atom_site_aniso_U_11
_atom_site_aniso_U_22
_atom_site_aniso_U_33
_atom_site_aniso_U_12
_atom_site_aniso_U_13
_atom_site_aniso_U_23
O1 0.0450(8) 0.0844(10) 0.0677(9) 0.0147(7) -0.0028(6) 0.0087(7)
N1 0.0361(8) 0.0526(9) 0.0624(10) -0.0028(7) 0.0089(7) 0.0014(8)
N2 0.0411(8) 0.0449(8) 0.0475(9) 0.0026(6) 0.0055(7) 0.0017(6)
N3 0.0411(9) 0.0620(10) 0.0532(10) -0.0024(7) 0.0012(7) -0.0023(7)
N4 0.0390(9) 0.0558(9) 0.0504(9) -0.0043(7) 0.0021(7) -0.0024(7)
C1 0.0427(11) 0.0700(13) 0.0861(15) -0.0115(10) -0.0008(10) -0.0117(12)
C2 0.0456(11) 0.0546(12) 0.0811(15) 0.0029(9) 0.0196(10) 0.0172(11)
C3 0.0694(13) 0.0589(12) 0.0621(13) 0.0159(10) 0.0259(11) 0.0127(10)
C4 0.0680(13) 0.0503(11) 0.0496(11) 0.0059(9) 0.0084(9) 0.0045(9)
C5 0.0351(9) 0.0332(9) 0.0506(10) 0.0041(7) 0.0025(8) -0.0007(7)
C6 0.0342(9) 0.0389(9) 0.0475(10) 0.0001(7) 0.0031(8) -0.0016(7)
C7 0.0420(10) 0.0385(9) 0.0536(11) 0.0028(8) 0.0004(8) -0.0013(8)
C8 0.0444(10) 0.0433(9) 0.0435(10) -0.0003(8) 0.0011(8) -0.0019(8)
C9 0.0506(11) 0.0543(11) 0.0510(11) 0.0040(9) 0.0035(9) 0.0022(8)
C10 0.0514(12) 0.0749(14) 0.0624(13) 0.0048(10) 0.0088(10) -0.0115(11)
C11 0.0734(15) 0.0853(16) 0.0576(14) -0.0081(12) 0.0215(11) -0.0015(12)
C12 0.0946(18) 0.0908(17) 0.0637(14) 0.0118(14) 0.0208(13) 0.0282(12)
C13 0.0709(14) 0.0689(13) 0.0603(12) 0.0157(11) 0.0070(10) 0.0172(11)

loop_
_atom_type_symbol
_atom_type_description
_atom_type_scat_dispersion_real
_atom_type_scat_dispersion_imag
_atom_type_scat_source
C C 0.0033 0.0016 'International Tables Vol C Tables 4.2.6.8 and 6.1.1.4'
H H 0.0000 0.0000 'International Tables Vol C Tables 4.2.6.8 and 6.1.1.4'
N N 0.0061 0.0033 'International Tables Vol C Tables 4.2.6.8 and 6.1.1.4'
O O 0.0106 0.0060 'International Tables Vol C Tables 4.2.6.8 and 6.1.1.4'

loop_
_geom_angle_atom_site_label_1
_geom_angle_atom_site_label_2
_geom_angle_atom_site_label_3
_geom_angle
C5 N1 C1 119.77(14)
C5 N1 C2 116.80(15)
C1 N1 C2 115.39(15)
C5 N2 N3 111.66(13)
C5 N2 C4 126.63(14)
N3 N2 C4 121.55(14)
N4 N3 N2 106.70(13)
N3 N4 C6 110.53(13)
N1 C1 H1A 109.5
N1 C1 H1B 109.5
H1A C1 H1B 109.5
N1 C1 H1C 109.5
H1A C1 H1C 109.5
H1B C1 H1C 109.5
N1 C2 C3 111.89(15)
N1 C2 H2A 109.2
C3 C2 H2A 109.2
N1 C2 H2B 109.2
C3 C2 H2B 109.2
H2A C2 H2B 107.9
C2 C3 C4 110.29(15)
C2 C3 H3A 109.6
C4 C3 H3A 109.6
C2 C3 H3B 109.6
C4 C3 H3B 109.6
H3A C3 H3B 108.1
N2 C4 C3 107.33(15)
N2 C4 H4A 110.2
C3 C4 H4A 110.2
N2 C4 H4B 110.2
C3 C4 H4B 110.2
H4A C4 H4B 108.5
N2 C5 N1 120.87(15)
N2 C5 C6 103.89(14)
N1 C5 C6 135.23(16)
N4 C6 C5 107.20(14)
N4 C6 C7 120.15(14)
C5 C6 C7 131.93(15)
O1 C7 C6 121.22(15)
O1 C7 C8 119.70(15)
C6 C7 C8 119.07(14)
C13 C8 C9 118.21(16)
C13 C8 C7 118.63(16)
C9 C8 C7 123.00(15)
C8 C9 C10 120.83(17)
C8 C9 H9 119.6
C10 C9 H9 119.6
C11 C10 C9 120.00(19)
C11 C10 H10 120.0
C9 C10 H10 120.0
C12 C11 C10 119.49(18)
C12 C11 H11 120.3
C10 C11 H11 120.3
C11 C12 C13 120.76(19)
C11 C12 H12 119.6
C13 C12 H12 119.6
C12 C13 C8 120.69(19)
C12 C13 H13 119.7
C8 C13 H13 119.7

loop_
_geom_bond_atom_site_label_1
_geom_bond_atom_site_label_2
_geom_bond_distance
O1 C7 1.2385(19)
N1 C5 1.369(2)
N1 C1 1.469(2)
N1 C2 1.475(2)
N2 C5 1.360(2)
N2 N3 1.3798(19)
N2 C4 1.463(2)
N3 N4 1.3039(19)
N4 C6 1.387(2)
C1 H1A 0.9600
C1 H1B 0.9600
C1 H1C 0.9600
C2 C3 1.518(3)
C2 H2A 0.9700
C2 H2B 0.9700
C3 C4 1.520(3)
C3 H3A 0.9700
C3 H3B 0.9700
C4 H4A 0.9700
C4 H4B 0.9700
C5 C6 1.417(2)
C6 C7 1.468(2)
C7 C8 1.510(2)
C8 C13 1.391(2)
C8 C9 1.395(2)
C9 C10 1.394(2)
C9 H9 0.9300
C10 C11 1.385(3)
C10 H10 0.9300
C11 C12 1.376(3)
C11 H11 0.9300
C12 C13 1.388(3)
C12 H12 0.9300
C13 H13 0.9300

loop_
_geom_torsion_atom_site_label_1
_geom_torsion_atom_site_label_2
_geom_torsion_atom_site_label_3
_geom_torsion_atom_site_label_4
_geom_torsion
C5 N2 N3 N4 -1.57(18)
C4 N2 N3 N4 -177.20(14)
N2 N3 N4 C6 1.27(18)
C5 N1 C2 C3 35.7(2)
C1 N1 C2 C3 -175.54(15)
N1 C2 C3 C4 -58.9(2)
C5 N2 C4 C3 -19.4(2)
N3 N2 C4 C3 155.57(15)
C2 C3 C4 N2 48.38(19)
N3 N2 C5 N1 -179.16(14)
C4 N2 C5 N1 -3.8(2)
N3 N2 C5 C6 1.18(17)
C4 N2 C5 C6 176.55(14)
C1 N1 C5 N2 -151.85(16)
C2 N1 C5 N2 -4.5(2)
C1 N1 C5 C6 27.7(3)
C2 N1 C5 C6 175.05(17)
N3 N4 C6 C5 -0.57(18)
N3 N4 C6 C7 170.82(14)
N2 C5 C6 N4 -0.39(17)
N1 C5 C6 N4 -179.97(17)
N2 C5 C6 C7 -170.36(16)
N1 C5 C6 C7 10.1(3)
N4 C6 C7 O1 -150.75(16)
C5 C6 C7 O1 18.2(3)
N4 C6 C7 C8 28.4(2)
C5 C6 C7 C8 -162.64(16)
O1 C7 C8 C13 23.3(2)
C6 C7 C8 C13 -155.89(16)
O1 C7 C8 C9 -151.94(17)
C6 C7 C8 C9 28.8(2)
C13 C8 C9 C10 0.0(3)
C7 C8 C9 C10 175.28(16)
C8 C9 C10 C11 0.6(3)
C9 C10 C11 C12 -0.4(3)
C10 C11 C12 C13 -0.4(3)
C11 C12 C13 C8 0.9(3)
C9 C8 C13 C12 -0.7(3)
C7 C8 C13 C12 -176.24(19)

loop_
_cod_related_entry_id
_cod_related_entry_database
_cod_related_entry_code
1 ChemSpider 21124191
